data_9002574
loop_
_publ_author_name
'Friedrich, A.'
'Lager, G. A.'
'Kunz, M.'
'Chakoumakos, B. C.'
'Smyth, J. R.'
'Schultz, A. J.'

_publ_section_title
;
 Temperature-dependent single-crystal neutron diffraction study of natural
 chondrodite and clinohumite
 Sample: from Kukh-i-Lal, Pamir, Tadjikistan at T = 295 K
;
_journal_name_full 'American Mineralogist'
_journal_page_first 981
_journal_page_last 989
_journal_volume 86
_journal_year 2001
_chemical_formula_sum 'F1.08 H0.8 Mg8.792 O16.88 Si4 Ti0.208'
_chemical_name_mineral Clinohumite
_space_group_IT_number 14
_symmetry_space_group_name_Hall '-P 2xab'
_symmetry_space_group_name_H-M 'P 21/b 1 1'
_cell_angle_alpha 100.909
_cell_angle_beta 90
_cell_angle_gamma 90
_cell_length_a 4.7404
_cell_length_b 10.2380
_cell_length_c 13.651
_cell_formula_units_Z 2
_cell_volume 650.541
_database_code_amcsd 0002663
_diffrn_ambient_temperature 295
_exptl_crystal_density_diffrn 3.203
_cod_original_formula_sum 'Mg8.792 Ti.208 Si4 O16.88 H.8 F1.08'
_cod_database_code 9002574

loop_
_space_group_symop_operation_xyz
x,y,z
1/2-x,1/2+y,z
1/2+x,1/2-y,-z
-x,-y,-z

loop_
_atom_site_aniso_label
_atom_site_aniso_U_11
_atom_site_aniso_U_22
_atom_site_aniso_U_33
_atom_site_aniso_U_12
_atom_site_aniso_U_13
_atom_site_aniso_U_23
Mg(1)c 0.00520 0.00770 0.00540 0.00010 0.00006 0.00267
Mg(1)n 0.00520 0.00700 0.00490 0.00019 0.00026 0.00003
Mg(2)5 0.00650 0.00580 0.00650 0.00013 0.00016 0.00221
Mg(2)6 0.00580 0.00540 0.00640 0.00012 0.00021 0.00126
Mg(3) 0.00550 0.00460 0.00490 0.00020 0.00090 0.00230
Ti(3) 0.00550 0.00460 0.00490 0.00020 0.00090 0.00230
Si1 0.00360 0.00490 0.00410 0.00010 0.00090 0.00100
Si2 0.00240 0.00480 0.00420 0.00020 0.00010 0.00060
O1,1 0.00390 0.00690 0.00560 0.00029 0.00057 0.00150
O1,2 0.00560 0.00490 0.00650 0.00066 0.00038 0.00158
O1,3 0.00580 0.00700 0.00520 0.00027 0.00033 0.00256
O1,4 0.00520 0.00660 0.00520 0.00084 0.00002 0.00007
O2,1 0.00340 0.00670 0.00650 0.00008 0.00010 0.00176
O2,2 0.00680 0.00520 0.00640 0.00020 0.00016 0.00126
O2,3 0.00570 0.00730 0.00560 0.00012 0.00023 0.00294
O2,4 0.00570 0.00640 0.00560 0.00004 0.00120 0.00032
O(H) 0.00900 0.00760 0.00850 0.00085 0.00340 0.00188
H 0.01640 0.02400 0.02030 0.00420 0.00600 0.00170
F 0.00900 0.00760 0.00850 0.00085 0.00340 0.00188

loop_
_atom_site_label
_atom_site_fract_x
_atom_site_fract_y
_atom_site_fract_z
_atom_site_occupancy
_atom_site_U_iso_or_equiv
Mg(1)c 0.50000 0.00000 0.50000 1.00000 0.00590
Mg(1)n 0.49730 0.94630 0.27416 1.00000 0.00590
Mg(2)5 0.01090 0.14010 0.16985 1.00000 0.00610
Mg(2)6 0.50850 0.25020 0.38824 1.00000 0.00580
Mg(3) 0.49210 0.87640 0.04340 0.89600 0.00480
Ti(3) 0.49210 0.87640 0.04340 0.10400 0.00480
Si1 0.07300 0.06640 0.38960 1.00000 0.00420
Si2 0.07640 0.17690 0.83520 1.00000 0.00380
O1,1 0.73310 0.06430 0.38799 1.00000 0.00540
O1,2 0.27850 0.41952 0.38773 1.00000 0.00560
O1,3 0.22270 0.11220 0.29331 1.00000 0.00580
O1,4 0.22170 0.15860 0.48644 1.00000 0.00580
O2,1 0.23580 0.32290 0.16276 1.00000 0.00540
O2,2 0.77780 0.96863 0.16281 1.00000 0.00610
O2,3 0.72440 0.27970 0.26225 1.00000 0.00600
O2,4 0.72740 0.22740 0.06980 1.00000 0.00610
O(H) 0.26160 0.04580 0.05494 0.44000 0.00820
H 0.08800 0.01200 0.01160 0.40000 0.02090
F 0.26160 0.04580 0.05495 0.54000 0.00820

loop_
_cod_related_entry_id
_cod_related_entry_database
_cod_related_entry_code
1 AMCSD 0002663
